data_7064284
loop_
_publ_author_name
'Sikdar, Papiya'
'Choudhuri, Tathagata'
'Das, Sourav'
'Paul, Suvam'
'Bagdi, Avik Kumar'

_publ_section_title
;
 Photocatalyst-free visible-light-induced cross-dehydrogenative
 sulfenylation of aminocoumarins and amino-1,4-naphthoquinones
;
_journal_issue 9
_journal_name_full 'New Journal of Chemistry'
_journal_page_first 4074
_journal_page_last 4079
_journal_paper_doi 10.1039/D5NJ04082E
_journal_volume 50
_journal_year 2026
_chemical_formula_moiety 'C22 H24 Mn N4 O5'
_chemical_formula_sum 'C22 H24 Mn N4 O5'
_chemical_formula_weight 479.39
_chemical_name_common Aqua-bis(imidazole-N)-bis(methylbenzoato-O)-mangase(II)
_space_group_IT_number 14
_space_group_name_Hall '-P 2yn'
_space_group_name_H-M_alt 'P 1 21/n 1'
_symmetry_cell_setting monoclinic
_symmetry_space_group_name_Hall '-P 2yn'
_symmetry_space_group_name_H-M 'P 1 21/n 1'
_atom_sites_solution_hydrogens geom
_atom_sites_solution_primary direct
_atom_sites_solution_secondary difmap
_audit_block_doi 10.5517/cc8bcvs
_audit_creation_method SHELXL-97
_audit_update_record
;
2004-08-23 deposited with the CCDC.	2026-02-02 downloaded from the CCDC.
;
_cell_angle_alpha 90.00
_cell_angle_beta 93.217(3)
_cell_angle_gamma 90.00
_cell_formula_units_Z 4
_cell_length_a 14.1696(13)
_cell_length_b 5.9807(8)
_cell_length_c 26.5375(15)
_cell_measurement_reflns_used 9886
_cell_measurement_temperature 295(2)
_cell_measurement_theta_max 24.0
_cell_measurement_theta_min 2.5
_cell_volume 2245.4(4)
_diffrn_ambient_temperature 295(2)
_diffrn_detector_area_resol_mean 10.00
_diffrn_measured_fraction_theta_full 0.98
_diffrn_measured_fraction_theta_max 0.98
_diffrn_measurement_device_type 'Rigaku RAXIS-RAPID'
_diffrn_measurement_method \w
_diffrn_radiation_monochromator graphite
_diffrn_radiation_source 'fine-focus sealed tube'
_diffrn_radiation_type MoK\a
_diffrn_radiation_wavelength 0.71073
_diffrn_reflns_av_R_equivalents 0.0191
_diffrn_reflns_av_sigmaI/netI 0.0134
_diffrn_reflns_limit_h_max 16
_diffrn_reflns_limit_h_min -16
_diffrn_reflns_limit_k_max 7
_diffrn_reflns_limit_k_min -7
_diffrn_reflns_limit_l_max 31
_diffrn_reflns_limit_l_min -31
_diffrn_reflns_number 13281
_diffrn_reflns_theta_full 25.1
_diffrn_reflns_theta_max 25.1
_diffrn_reflns_theta_min 1.5
_diffrn_standards_decay_% 0
_diffrn_standards_interval_count 0
_diffrn_standards_interval_time 0
_diffrn_standards_number 0
_exptl_absorpt_coefficient_mu 0.629
_exptl_absorpt_correction_T_max 0.825
_exptl_absorpt_correction_T_min 0.790
_exptl_absorpt_correction_type multi-scan
_exptl_absorpt_process_details 'ABSCOR (Higashi, 1995)'
_exptl_crystal_colour colorless
_exptl_crystal_density_diffrn 1.418
_exptl_crystal_density_method 'not measured'
_exptl_crystal_description prism
_exptl_crystal_F_000 996
_exptl_crystal_size_max 0.37
_exptl_crystal_size_mid 0.35
_exptl_crystal_size_min 0.30
_refine_diff_density_max 0.25
_refine_diff_density_min -0.31
_refine_diff_density_rms 0.047
_refine_ls_extinction_method none
_refine_ls_goodness_of_fit_ref 1.123
_refine_ls_hydrogen_treatment mixed
_refine_ls_matrix_type full
_refine_ls_number_parameters 297
_refine_ls_number_reflns 3923
_refine_ls_number_restraints 0
_refine_ls_restrained_S_all 1.123
_refine_ls_R_factor_all 0.040
_refine_ls_R_factor_gt 0.033
_refine_ls_shift/su_max 0.002
_refine_ls_shift/su_mean 0.000
_refine_ls_structure_factor_coef Fsqd
_refine_ls_weighting_details 'calc w=1/[\s^2^(Fo^2^)+(0.0336P)^2^+1.5877P] where P=(Fo^2^+2Fc^2^)/3'
_refine_ls_weighting_scheme calc
_refine_ls_wR_factor_gt 0.080
_refine_ls_wR_factor_ref 0.088
_reflns_number_gt 3448
_reflns_number_total 3923
_reflns_threshold_expression I>2\s(I)
_cod_data_source_file d5nj04082e2.cif
_cod_data_source_block tg15n
_cod_depositor_comments
;
The following automatic conversions were performed:

data item '_symmetry_cell_setting' value 'Monoclinic' was changed to
'monoclinic' in accordance with the
/home/data/users/saulius/crontab/automatic-downloads/rss-feeds/RSC/lib/dictionaries/cif_core.dic
dictionary named 'cif_core.dic' version 2.4.2 last updated on
2011-04-26.

Automatic conversion script
Id: cif_fix_values 8170 2020-07-09 18:12:32Z antanas 

 Adding full bibliography for 7064284--7064285.cif.
;
_cod_original_sg_symbol_H-M 'P 21/n'
_cod_database_code 7064284

loop_
_symmetry_equiv_pos_as_xyz
'x, y, z'
'-x+1/2, y+1/2, -z+1/2'
'-x, -y, -z'
'x-1/2, -y-1/2, z-1/2'

loop_
_atom_site_label
_atom_site_type_symbol
_atom_site_fract_x
_atom_site_fract_y
_atom_site_fract_z
_atom_site_U_iso_or_equiv
_atom_site_adp_type
_atom_site_occupancy
_atom_site_symmetry_multiplicity
_atom_site_calc_flag
_atom_site_refinement_flags
_atom_site_disorder_assembly
_atom_site_disorder_group
Mn Mn 0.38343(2) 0.21042(5) 0.635749(12) 0.03200(11) Uani 1 1 d . . .
N1 N 0.50437(13) 0.1141(3) 0.58992(7) 0.0402(4) Uani 1 1 d . . .
N2 N 0.60338(15) 0.1282(4) 0.52965(8) 0.0571(6) Uani 1 1 d . . .
H2 H 0.6342 0.1792 0.5051 0.069 Uiso 1 1 calc R . .
N3 N 0.25474(13) 0.2937(3) 0.67822(7) 0.0404(4) Uani 1 1 d . . .
N4 N 0.14472(15) 0.4484(4) 0.72055(8) 0.0521(5) Uani 1 1 d . . .
H4 H 0.1177 0.5375 0.7407 0.063 Uiso 1 1 calc R . .
O1 O 0.47068(11) 0.1916(2) 0.71201(6) 0.0406(4) Uani 1 1 d . . .
O2 O 0.46435(11) 0.5052(2) 0.66912(6) 0.0400(4) Uani 1 1 d . . .
O3 O 0.30609(14) 0.3030(3) 0.57013(7) 0.0587(5) Uani 1 1 d . . .
O4 O 0.30456(13) 0.6615(3) 0.54887(6) 0.0565(5) Uani 1 1 d . . .
O5 O 0.34579(12) -0.1425(3) 0.63880(7) 0.0404(4) Uani 1 1 d . . .
C1 C 0.53822(18) 0.2370(5) 0.55424(9) 0.0497(6) Uani 1 1 d . . .
H1 H 0.5190 0.3828 0.5470 0.060 Uiso 1 1 calc R . .
C2 C 0.61201(19) -0.0780(5) 0.55045(10) 0.0584(7) Uani 1 1 d . . .
H2A H 0.6524 -0.1914 0.5411 0.070 Uiso 1 1 calc R . .
C3 C 0.55073(18) -0.0865(4) 0.58722(9) 0.0495(6) Uani 1 1 d . . .
H3 H 0.5412 -0.2096 0.6077 0.059 Uiso 1 1 calc R . .
C4 C 0.23537(18) 0.4514(4) 0.71015(9) 0.0486(6) Uani 1 1 d . . .
H4A H 0.2794 0.5528 0.7239 0.058 Uiso 1 1 calc R . .
C5 C 0.10267(18) 0.2808(5) 0.69383(11) 0.0573(7) Uani 1 1 d . . .
H5 H 0.0394 0.2393 0.6932 0.069 Uiso 1 1 calc R . .
C6 C 0.17156(17) 0.1860(5) 0.66824(10) 0.0550(7) Uani 1 1 d . . .
H6 H 0.1633 0.0639 0.6467 0.066 Uiso 1 1 calc R . .
C11 C 0.49666(14) 0.3907(4) 0.70655(8) 0.0328(5) Uani 1 1 d . . .
C12 C 0.56670(15) 0.4937(4) 0.74349(8) 0.0343(5) Uani 1 1 d . . .
C13 C 0.59459(16) 0.3815(4) 0.78741(9) 0.0419(5) Uani 1 1 d . . .
H13 H 0.5708 0.2396 0.7934 0.050 Uiso 1 1 calc R . .
C14 C 0.65754(18) 0.4791(5) 0.82231(9) 0.0499(6) Uani 1 1 d . . .
H14 H 0.6747 0.4029 0.8520 0.060 Uiso 1 1 calc R . .
C15 C 0.69601(16) 0.6890(4) 0.81417(9) 0.0457(6) Uani 1 1 d . . .
C16 C 0.66812(16) 0.7983(4) 0.76979(9) 0.0432(5) Uani 1 1 d . . .
H16 H 0.6933 0.9383 0.7633 0.052 Uiso 1 1 calc R . .
C17 C 0.60394(15) 0.7041(4) 0.73512(8) 0.0380(5) Uani 1 1 d . . .
H17 H 0.5854 0.7821 0.7059 0.046 Uiso 1 1 calc R . .
C18 C 0.7672(2) 0.7938(6) 0.85137(11) 0.0705(9) Uani 1 1 d . . .
H18A H 0.8296 0.7451 0.8442 0.106 Uiso 1 1 calc R . .
H18B H 0.7538 0.7492 0.8850 0.106 Uiso 1 1 calc R . .
H18C H 0.7635 0.9536 0.8487 0.106 Uiso 1 1 calc R . .
C21 C 0.27435(16) 0.4650(4) 0.54470(8) 0.0389(5) Uani 1 1 d . . .
C22 C 0.19515(15) 0.4165(4) 0.50670(8) 0.0355(5) Uani 1 1 d . . .
C23 C 0.15794(19) 0.5808(4) 0.47516(9) 0.0504(6) Uani 1 1 d . . .
H23 H 0.1837 0.7238 0.4766 0.060 Uiso 1 1 calc R . .
C24 C 0.0826(2) 0.5349(5) 0.44137(10) 0.0581(7) Uani 1 1 d . . .
H24 H 0.0583 0.6489 0.4206 0.070 Uiso 1 1 calc R . .
C25 C 0.04253(18) 0.3262(5) 0.43746(9) 0.0498(6) Uani 1 1 d . . .
C26 C 0.08236(19) 0.1617(5) 0.46831(11) 0.0565(7) Uani 1 1 d . . .
H26 H 0.0583 0.0173 0.4658 0.068 Uiso 1 1 calc R . .
C27 C 0.15621(18) 0.2044(4) 0.50246(10) 0.0492(6) Uani 1 1 d . . .
H27 H 0.1805 0.0898 0.5230 0.059 Uiso 1 1 calc R . .
C28 C -0.0418(2) 0.2760(6) 0.40216(12) 0.0739(9) Uani 1 1 d . . .
H28A H -0.0609 0.4095 0.3842 0.111 Uiso 1 1 calc R . .
H28B H -0.0930 0.2236 0.4212 0.111 Uiso 1 1 calc R . .
H28C H -0.0253 0.1630 0.3785 0.111 Uiso 1 1 calc R . .
H5A H 0.3872(19) -0.224(5) 0.6534(10) 0.050 Uiso 1 1 d . . .
H5B H 0.3316(19) -0.199(5) 0.6116(10) 0.050 Uiso 1 1 d . . .

loop_
_atom_site_aniso_label
_atom_site_aniso_U_11
_atom_site_aniso_U_22
_atom_site_aniso_U_33
_atom_site_aniso_U_23
_atom_site_aniso_U_13
_atom_site_aniso_U_12
Mn 0.03488(19) 0.02821(18) 0.03300(18) -0.00161(13) 0.00279(13) -0.00010(14)
N1 0.0390(10) 0.0446(11) 0.0373(10) 0.0009(8) 0.0044(8) -0.0001(9)
N2 0.0532(13) 0.0817(17) 0.0377(11) -0.0006(11) 0.0135(10) -0.0151(12)
N3 0.0346(10) 0.0406(10) 0.0463(11) -0.0106(9) 0.0068(8) -0.0027(8)
N4 0.0551(13) 0.0515(13) 0.0518(12) -0.0022(10) 0.0214(10) 0.0121(11)
O1 0.0447(9) 0.0319(8) 0.0452(9) 0.0030(7) 0.0014(7) -0.0075(7)
O2 0.0447(9) 0.0337(8) 0.0404(8) 0.0027(7) -0.0076(7) 0.0001(7)
O3 0.0638(12) 0.0646(12) 0.0461(10) 0.0058(9) -0.0115(8) 0.0159(10)
O4 0.0652(12) 0.0634(12) 0.0404(9) -0.0007(8) -0.0035(8) -0.0248(10)
O5 0.0496(10) 0.0302(8) 0.0415(9) -0.0016(7) 0.0020(7) -0.0006(7)
C1 0.0473(14) 0.0571(16) 0.0447(13) 0.0084(12) 0.0013(11) -0.0054(12)
C2 0.0519(16) 0.0663(19) 0.0585(16) -0.0134(14) 0.0160(13) 0.0040(14)
C3 0.0558(15) 0.0454(14) 0.0483(14) -0.0016(11) 0.0130(12) 0.0021(12)
C4 0.0533(15) 0.0423(14) 0.0511(14) -0.0118(11) 0.0102(12) -0.0018(11)
C5 0.0383(14) 0.0690(18) 0.0656(17) 0.0035(14) 0.0131(12) -0.0027(13)
C6 0.0397(14) 0.0605(17) 0.0654(17) -0.0207(13) 0.0086(12) -0.0141(12)
C11 0.0296(11) 0.0337(12) 0.0355(11) -0.0021(9) 0.0054(9) 0.0023(9)
C12 0.0344(11) 0.0335(11) 0.0355(11) -0.0001(9) 0.0055(9) 0.0021(9)
C13 0.0414(13) 0.0403(13) 0.0441(13) 0.0065(10) 0.0021(10) -0.0008(10)
C14 0.0497(15) 0.0611(16) 0.0384(13) 0.0100(11) -0.0033(11) 0.0013(12)
C15 0.0374(13) 0.0595(16) 0.0403(12) -0.0049(11) 0.0009(10) -0.0031(11)
C16 0.0413(13) 0.0425(13) 0.0460(13) -0.0026(10) 0.0027(10) -0.0064(11)
C17 0.0388(12) 0.0384(12) 0.0364(11) 0.0035(9) -0.0006(9) -0.0014(10)
C18 0.0668(19) 0.093(2) 0.0505(16) -0.0054(16) -0.0088(13) -0.0176(17)
C21 0.0363(12) 0.0511(14) 0.0298(11) 0.0003(10) 0.0076(9) 0.0030(11)
C22 0.0390(12) 0.0354(11) 0.0325(11) -0.0013(9) 0.0070(9) 0.0009(9)
C23 0.0623(16) 0.0362(13) 0.0508(14) 0.0028(11) -0.0126(12) -0.0054(12)
C24 0.0722(19) 0.0479(15) 0.0520(15) 0.0072(12) -0.0154(13) 0.0044(14)
C25 0.0471(14) 0.0585(16) 0.0437(13) -0.0107(12) 0.0013(11) -0.0025(12)
C26 0.0531(16) 0.0462(15) 0.0697(18) -0.0061(13) -0.0023(13) -0.0124(12)
C27 0.0532(15) 0.0384(13) 0.0556(15) 0.0082(11) -0.0011(12) -0.0023(12)
C28 0.0613(19) 0.097(2) 0.0618(18) -0.0181(17) -0.0118(14) -0.0112(17)

loop_
_atom_type_symbol
_atom_type_description
_atom_type_scat_dispersion_real
_atom_type_scat_dispersion_imag
_atom_type_scat_source
C C 0.0033 0.0000 'International Tables Vol C Tables 4.2.6.8 and 6.1.1.4'
H H 0.0000 0.0000 'International Tables Vol C Tables 4.2.6.8 and 6.1.1.4'
Mn Mn 0.3368 0.0000 'International Tables Vol C Tables 4.2.6.8 and 6.1.1.4'
N N 0.0061 0.0000 'International Tables Vol C Tables 4.2.6.8 and 6.1.1.4'
O O 0.0106 0.0000 'International Tables Vol C Tables 4.2.6.8 and 6.1.1.4'

loop_
_citation_id
_citation_doi
_citation_year
1 10.1080/00958970512331334296 2005

loop_
_geom_angle_atom_site_label_1
_geom_angle_atom_site_label_2
_geom_angle_atom_site_label_3
_geom_angle
_geom_angle_site_symmetry_1
_geom_angle_site_symmetry_3
_geom_angle_publ_flag
O1 Mn O2 57.33(5) . . ?
O1 Mn O3 167.34(7) . . y
O1 Mn O5 92.30(6) . . y
O1 Mn N1 94.31(6) . . ?
O1 Mn N3 88.91(6) . . ?
O2 Mn O3 110.66(7) . . ?
O2 Mn O5 149.53(6) . . y
O2 Mn N1 91.54(7) . . ?
O2 Mn N3 92.21(6) . . ?
O3 Mn O5 99.80(8) . . y
O3 Mn N1 89.83(7) . . ?
O3 Mn N3 87.52(7) . . ?
O5 Mn N1 88.13(7) . . ?
O5 Mn N3 89.36(7) . . ?
N1 Mn N3 175.99(7) . . ?
C1 N1 Mn 124.91(17) . . ?
C3 N1 Mn 129.70(15) . . ?
C1 N2 C2 107.2(2) . . ?
C1 N2 H2 126.4 . . ?
C2 N2 H2 126.4 . . ?
C1 N1 C3 104.9(2) . . ?
C4 N3 C6 104.9(2) . . ?
C4 N3 Mn 133.56(16) . . ?
C6 N3 Mn 121.09(15) . . ?
C4 N4 C5 107.7(2) . . ?
C4 N4 H4 126.1 . . ?
C5 N4 H4 126.1 . . ?
Mn O1 C11 89.92(13) . . ?
Mn O2 C11 92.20(13) . . ?
Mn O3 C21 144.58(18) . . y
Mn O5 H5A 114.4(19) . . ?
Mn O5 H5B 114.7(19) . . ?
H5A O5 H5B 108(3) . . ?
N1 C1 N2 111.8(2) . . ?
N1 C1 H1 124.1 . . ?
N2 C1 H1 124.1 . . ?
C3 C2 N2 106.5(2) . . ?
C3 C2 H2A 126.8 . . ?
N2 C2 H2A 126.8 . . ?
C2 C3 N1 109.6(2) . . ?
C2 C3 H3 125.2 . . ?
N1 C3 H3 125.2 . . ?
N3 C4 N4 111.4(2) . . ?
N3 C4 H4A 124.3 . . ?
N4 C4 H4A 124.3 . . ?
C6 C5 N4 105.5(2) . . ?
C6 C5 H5 127.3 . . ?
N4 C5 H5 127.3 . . ?
C5 C6 N3 110.4(2) . . ?
C5 C6 H6 124.8 . . ?
N3 C6 H6 124.8 . . ?
O1 C11 O2 120.4(2) . . ?
O1 C11 C12 120.31(19) . . ?
O2 C11 C12 119.30(19) . . ?
O1 C11 Mn 61.55(11) . . ?
O2 C11 Mn 58.96(11) . . ?
C12 C11 Mn 175.32(14) . . ?
C13 C12 C17 118.8(2) . . ?
C13 C12 C11 120.2(2) . . ?
C17 C12 C11 121.0(2) . . ?
C14 C13 C12 120.2(2) . . ?
C14 C13 H13 119.9 . . ?
C12 C13 H13 119.9 . . ?
C13 C14 C15 121.5(2) . . ?
C13 C14 H14 119.2 . . ?
C15 C14 H14 119.2 . . ?
C16 C15 C14 117.6(2) . . ?
C16 C15 C18 120.6(2) . . ?
C14 C15 C18 121.8(2) . . ?
C17 C16 C15 121.4(2) . . ?
C17 C16 H16 119.3 . . ?
C15 C16 H16 119.3 . . ?
C16 C17 C12 120.5(2) . . ?
C16 C17 H17 119.8 . . ?
C12 C17 H17 119.8 . . ?
C15 C18 H18A 109.5 . . ?
C15 C18 H18B 109.5 . . ?
H18A C18 H18B 109.5 . . ?
C15 C18 H18C 109.5 . . ?
H18A C18 H18C 109.5 . . ?
H18B C18 H18C 109.5 . . ?
O3 C21 O4 124.6(2) . . ?
O3 C21 C22 116.6(2) . . ?
O4 C21 C22 118.8(2) . . ?
C23 C22 C27 117.8(2) . . ?
C23 C22 C21 121.3(2) . . ?
C27 C22 C21 120.9(2) . . ?
C22 C23 C24 120.6(2) . . ?
C22 C23 H23 119.7 . . ?
C24 C23 H23 119.7 . . ?
C25 C24 C23 122.0(2) . . ?
C25 C24 H24 119.0 . . ?
C23 C24 H24 119.0 . . ?
C24 C25 C26 116.7(2) . . ?
C24 C25 C28 122.6(3) . . ?
C26 C25 C28 120.7(3) . . ?
C27 C26 C25 122.1(2) . . ?
C27 C26 H26 118.9 . . ?
C25 C26 H26 118.9 . . ?
C26 C27 C22 120.7(2) . . ?
C26 C27 H27 119.6 . . ?
C22 C27 H27 119.6 . . ?
C25 C28 H28A 109.5 . . ?
C25 C28 H28B 109.5 . . ?
H28A C28 H28B 109.5 . . ?
C25 C28 H28C 109.5 . . ?
H28A C28 H28C 109.5 . . ?
H28B C28 H28C 109.5 . . ?

loop_
_geom_bond_atom_site_label_1
_geom_bond_atom_site_label_2
_geom_bond_distance
_geom_bond_site_symmetry_2
_geom_bond_publ_flag
Mn O1 2.3142(16) . y
Mn O2 2.2570(16) . y
Mn O3 2.0798(17) . y
Mn O5 2.1799(16) . y
Mn N1 2.2319(18) . y
Mn N3 2.2525(18) . y
N1 C1 1.311(3) . ?
N1 C3 1.372(3) . ?
N2 C1 1.330(3) . ?
N2 C2 1.354(4) . ?
N2 H2 0.8600 . ?
N3 C4 1.307(3) . ?
N3 C6 1.356(3) . ?
N4 C4 1.329(3) . ?
N4 C5 1.347(4) . ?
N4 H4 0.8600 . ?
O1 C11 1.257(3) . ?
O2 C11 1.270(3) . ?
O3 C21 1.250(3) . ?
O4 C21 1.254(3) . ?
O5 H5A 0.84(3) . ?
O5 H5B 0.81(3) . ?
C1 H1 0.9300 . ?
C2 C3 1.343(3) . ?
C2 H2A 0.9300 . ?
C3 H3 0.9300 . ?
C4 H4A 0.9300 . ?
C5 C6 1.345(4) . ?
C5 H5 0.9300 . ?
C6 H6 0.9300 . ?
C11 C12 1.489(3) . ?
C12 C13 1.383(3) . ?
C12 C17 1.387(3) . ?
C13 C14 1.379(3) . ?
C13 H13 0.9300 . ?
C14 C15 1.390(4) . ?
C14 H14 0.9300 . ?
C15 C16 1.385(3) . ?
C15 C18 1.507(4) . ?
C16 C17 1.377(3) . ?
C16 H16 0.9300 . ?
C17 H17 0.9300 . ?
C18 H18A 0.9600 . ?
C18 H18B 0.9600 . ?
C18 H18C 0.9600 . ?
C21 C22 1.494(3) . ?
C22 C23 1.376(3) . ?
C22 C27 1.385(3) . ?
C23 C24 1.383(4) . ?
C23 H23 0.9300 . ?
C24 C25 1.372(4) . ?
C24 H24 0.9300 . ?
C25 C26 1.380(4) . ?
C25 C28 1.507(4) . ?
C26 C27 1.369(4) . ?
C26 H26 0.9300 . ?
C27 H27 0.9300 . ?
C28 H28A 0.9600 . ?
C28 H28B 0.9600 . ?
C28 H28C 0.9600 . ?
